data_7062964
loop_
_publ_author_name
'Qin, Hui'
'Wei, Guo-Liang'
'Zheng, Xiao-Wei'
'Bao, Mei-Hua'
'Zhang, Yi-Wen'
'Huang, Ping'

_publ_section_title
;
 K2S2O8-mediated direct C--H functionalization to synthesize
 quinoxalin-2(1H)-one derivatives in water
;
_journal_issue 7
_journal_name_full 'New Journal of Chemistry'
_journal_page_first 2945
_journal_page_last 2949
_journal_paper_doi 10.1039/D3NJ04784A
_journal_volume 48
_journal_year 2024
_chemical_absolute_configuration ad
_chemical_formula_moiety 'C17 H12 N2 O3'
_chemical_formula_sum 'C17 H12 N2 O3'
_chemical_formula_weight 292.29
_space_group_crystal_system orthorhombic
_space_group_IT_number 19
_space_group_name_Hall 'P 2ac 2ab'
_space_group_name_H-M_alt 'P 21 21 21'
_atom_sites_solution_hydrogens geom
_atom_sites_solution_primary dual
_audit_creation_date 2023-12-19
_audit_creation_method
;
Olex2 1.5
(compiled 2022.04.07 svn.rca3783a0 for OlexSys, GUI svn.r6498)
;
_audit_update_record
;
2023-12-19 deposited with the CCDC.	2024-01-11 downloaded from the CCDC.
;
_cell_angle_alpha 90
_cell_angle_beta 90
_cell_angle_gamma 90
_cell_formula_units_Z 4
_cell_length_a 4.7263(17)
_cell_length_b 15.850(6)
_cell_length_c 17.689(7)
_cell_measurement_reflns_used 1383
_cell_measurement_temperature 193.00
_cell_measurement_theta_max 61.37
_cell_measurement_theta_min 5.58
_cell_volume 1325.1(9)
_computing_cell_refinement 'SAINT V8.40B (Bruker, 2019)'
_computing_data_collection 'APEX5 V2023.9-2 (Bruker, 2023)'
_computing_data_reduction 'SAINT V8.40B (Bruker, 2019)'
_computing_molecular_graphics 'Olex2 1.5 (Dolomanov et al., 2009)'
_computing_publication_material 'Olex2 1.5 (Dolomanov et al., 2009)'
_computing_structure_refinement 'SHELXL 2019/3 (Sheldrick, 2015)'
_computing_structure_solution 'SHELXT 2018/2 (Sheldrick, 2018)'
_diffrn_ambient_temperature 193.00
_diffrn_detector CPAD
_diffrn_detector_area_resol_mean 7.41
_diffrn_detector_type 'Bruker PHOTON III'
_diffrn_measured_fraction_theta_full 0.985
_diffrn_measured_fraction_theta_max 0.920
_diffrn_measurement_device 'four-circle diffractometer'
_diffrn_measurement_device_type 'Bruker D8 VENTURE dual wavelength Mo/Cu'
_diffrn_measurement_method '\w and \f scans'
_diffrn_radiation_monochromator 'Helios Multi-layer Optic'
_diffrn_radiation_probe x-ray
_diffrn_radiation_type CuK\a
_diffrn_radiation_wavelength 1.54178
_diffrn_reflns_av_R_equivalents 0.0972
_diffrn_reflns_av_unetI/netI 0.0727
_diffrn_reflns_Laue_measured_fraction_full 0.985
_diffrn_reflns_Laue_measured_fraction_max 0.920
_diffrn_reflns_limit_h_max 5
_diffrn_reflns_limit_h_min -4
_diffrn_reflns_limit_k_max 18
_diffrn_reflns_limit_k_min -16
_diffrn_reflns_limit_l_max 21
_diffrn_reflns_limit_l_min -20
_diffrn_reflns_number 12691
_diffrn_reflns_point_group_measured_fraction_full 0.960
_diffrn_reflns_point_group_measured_fraction_max 0.876
_diffrn_reflns_theta_full 67.679
_diffrn_reflns_theta_max 79.262
_diffrn_reflns_theta_min 3.744
_diffrn_source 'microfocus sealed X-ray tube'
_diffrn_source_current 1.0
_diffrn_source_power 0.05
_diffrn_source_type 'Incoatec I\ms DIAMOND'
_diffrn_source_voltage 50.0
_diffrn_standards_number 0
_exptl_absorpt_coefficient_mu 0.843
_exptl_absorpt_correction_T_max 0.7542
_exptl_absorpt_correction_T_min 0.5981
_exptl_absorpt_correction_type multi-scan
_exptl_absorpt_process_details
;
SADABS-2016/2 (Bruker,2016/2) was used for absorption correction.
wR2(int) was 0.1418 before and 0.0720 after correction.
The Ratio of minimum to maximum transmission is 0.7930.
The \l/2 correction factor is Not present.
;
_exptl_crystal_density_diffrn 1.465
_exptl_crystal_description block
_exptl_crystal_F_000 608
_exptl_crystal_size_max 0.13
_exptl_crystal_size_mid 0.11
_exptl_crystal_size_min 0.09
_refine_diff_density_max 0.281
_refine_diff_density_min -0.228
_refine_diff_density_rms 0.060
_refine_ls_abs_structure_details
;
 Flack x determined using 407 quotients [(I+)-(I-)]/[(I+)+(I-)]
 (Parsons, Flack and Wagner, Acta Cryst. B69 (2013) 249-259).
;
_refine_ls_abs_structure_Flack -0.1(4)
_refine_ls_extinction_coef 0.0106(19)
_refine_ls_extinction_expression Fc^*^=kFc[1+0.001xFc^2^\l^3^/sin(2\q)]^-1/4^
_refine_ls_extinction_method 'SHELXL-2019/2 (Sheldrick 2019)'
_refine_ls_goodness_of_fit_ref 1.038
_refine_ls_hydrogen_treatment constr
_refine_ls_matrix_type full
_refine_ls_number_parameters 201
_refine_ls_number_reflns 2499
_refine_ls_number_restraints 0
_refine_ls_restrained_S_all 1.038
_refine_ls_R_factor_all 0.1231
_refine_ls_R_factor_gt 0.0619
_refine_ls_shift/su_max 0.000
_refine_ls_shift/su_mean 0.000
_refine_ls_structure_factor_coef Fsqd
_refine_ls_weighting_details 'w=1/[\s^2^(Fo^2^)+(0.1058P)^2^] where P=(Fo^2^+2Fc^2^)/3'
_refine_ls_weighting_scheme calc
_refine_ls_wR_factor_gt 0.1488
_refine_ls_wR_factor_ref 0.2033
_reflns_Friedel_coverage 0.602
_reflns_Friedel_fraction_full 0.923
_reflns_Friedel_fraction_max 0.810
_reflns_number_gt 1383
_reflns_number_total 2499
_reflns_threshold_expression 'I > 2\s(I)'
_cod_data_source_file d3nj04784a2.cif
_cod_data_source_block cu_231217lu_lgpz305784_0m
_cod_depositor_comments
;
The following automatic conversions were performed:

data item '_diffrn_radiation_probe' value 'X-ray' was changed to
'x-ray' in accordance with the
/home/data/users/saulius/crontab/automatic-downloads/rss-feeds/RSC/lib/dictionaries/cif_core.dic
dictionary named 'cif_core.dic' version 2.4.2 last updated on
2011-04-26.

Automatic conversion script
Id: cif_fix_values 8170 2020-07-09 18:12:32Z antanas 

 Adding full bibliography for 7062964.cif.
;
_cod_database_code 7062964
_shelx_shelxl_version_number 2019/3
_shelx_space_group_comment
;
The symmetry employed for this shelxl refinement is uniquely defined
by the following loop, which should always be used as a source of
symmetry information in preference to the above space-group names.
They are only intended as comments.
;
_shelx_estimated_absorpt_t_max 0.928
_shelx_estimated_absorpt_t_min 0.898
_olex2_refinement_description
;
1. Fixed Uiso
 At 1.2 times of:
  All C(H) groups, All N(H) groups
 At 1.5 times of:
  All C(H,H,H) groups
2.a Aromatic/amide H refined with riding coordinates:
 N2(H2), C2(H2A), C3(H3), C4(H4), C5(H5), C13(H13), C14(H14), C15(H15), C16(H16)
2.b Idealised Me refined as rotating group:
 C17(H17A,H17B,H17C)
;
_olex2_submission_special_instructions 'No special instructions were received'
_site XU

loop_
_space_group_symop_operation_xyz
'x, y, z'
'-x+1/2, -y, z+1/2'
'-x, y+1/2, -z+1/2'
'x+1/2, -y+1/2, -z'

loop_
_atom_site_label
_atom_site_type_symbol
_atom_site_fract_x
_atom_site_fract_y
_atom_site_fract_z
_atom_site_U_iso_or_equiv
_atom_site_adp_type
_atom_site_occupancy
_atom_site_site_symmetry_order
_atom_site_calc_flag
_atom_site_refinement_flags_posn
_atom_site_refinement_flags_adp
_atom_site_refinement_flags_occupancy
_atom_site_disorder_assembly
_atom_site_disorder_group
O3 O 0.4109(9) 0.5521(3) 0.7730(2) 0.0651(12) Uani 1 1 d . . . . .
O2 O 0.3510(9) 0.3557(3) 0.5414(2) 0.0696(14) Uani 1 1 d . . . . .
O1 O 0.0798(9) 0.4568(3) 0.8037(2) 0.0637(12) Uani 1 1 d . . . . .
N2 N 0.6304(10) 0.5329(3) 0.6382(3) 0.0540(13) Uani 1 1 d . . . . .
H2 H 0.614877 0.560391 0.681234 0.065 Uiso 1 1 calc R U . . .
N3 N 0.7077(11) 0.4444(4) 0.5078(3) 0.0596(15) Uani 1 1 d . . . . .
C1 C 0.8224(11) 0.5637(4) 0.5856(3) 0.0502(15) Uani 1 1 d . . . . .
C2 C 0.9720(12) 0.6370(4) 0.5995(4) 0.0592(17) Uani 1 1 d . . . . .
H2A H 0.941999 0.667337 0.645079 0.071 Uiso 1 1 calc R U . . .
C3 C 1.1653(13) 0.6663(5) 0.5469(4) 0.0663(19) Uani 1 1 d . . . . .
H3 H 1.266765 0.717063 0.555989 0.080 Uiso 1 1 calc R U . . .
C4 C 1.2097(15) 0.6213(5) 0.4812(4) 0.0675(19) Uani 1 1 d . . . . .
H4 H 1.343096 0.641175 0.445187 0.081 Uiso 1 1 calc R U . . .
C5 C 1.0616(13) 0.5473(5) 0.4671(3) 0.0609(17) Uani 1 1 d . . . . .
H5 H 1.094845 0.516737 0.421722 0.073 Uiso 1 1 calc R U . . .
C6 C 0.8649(13) 0.5178(4) 0.5192(3) 0.0531(16) Uani 1 1 d . . . . .
C7 C 0.4998(12) 0.4167(4) 0.5565(3) 0.0564(16) Uani 1 1 d . . . . .
C8 C 0.4657(12) 0.4643(4) 0.6285(3) 0.0499(15) Uani 1 1 d . . . . .
C9 C 0.2795(12) 0.4398(4) 0.6856(3) 0.0505(15) Uani 1 1 d . . . . .
C10 C 0.2738(13) 0.4899(4) 0.7542(3) 0.0551(16) Uani 1 1 d . . . . .
C11 C 0.0762(12) 0.3720(4) 0.6974(3) 0.0534(15) Uani 1 1 d . . . . .
C12 C -0.0374(13) 0.3860(4) 0.7692(4) 0.0557(16) Uani 1 1 d . . . . .
C13 C -0.2390(14) 0.3365(5) 0.8027(4) 0.0660(19) Uani 1 1 d . . . . .
H13 H -0.308894 0.348968 0.851834 0.079 Uiso 1 1 calc R U . . .
C14 C -0.3362(14) 0.2681(5) 0.7626(4) 0.070(2) Uani 1 1 d . . . . .
H14 H -0.474692 0.232024 0.784288 0.085 Uiso 1 1 calc R U . . .
C15 C -0.2338(14) 0.2517(4) 0.6911(4) 0.0682(19) Uani 1 1 d . . . . .
H15 H -0.301927 0.203979 0.664188 0.082 Uiso 1 1 calc R U . . .
C16 C -0.0323(14) 0.3038(4) 0.6577(4) 0.0631(18) Uani 1 1 d . . . . .
H16 H 0.030958 0.292605 0.607703 0.076 Uiso 1 1 calc R U . . .
C17 C 0.7530(16) 0.3927(4) 0.4396(3) 0.075(2) Uani 1 1 d . . . . .
H17A H 0.695828 0.424713 0.394777 0.112 Uiso 1 1 calc R U . . .
H17B H 0.639642 0.341037 0.443128 0.112 Uiso 1 1 calc R U . . .
H17C H 0.953744 0.377806 0.435635 0.112 Uiso 1 1 calc R U . . .

loop_
_atom_site_aniso_label
_atom_site_aniso_U_11
_atom_site_aniso_U_22
_atom_site_aniso_U_33
_atom_site_aniso_U_23
_atom_site_aniso_U_13
_atom_site_aniso_U_12
O3 0.063(3) 0.069(3) 0.063(2) -0.007(2) 0.002(2) -0.002(3)
O2 0.065(3) 0.072(4) 0.072(3) -0.012(3) 0.004(3) -0.011(3)
O1 0.057(2) 0.075(3) 0.058(2) -0.006(2) 0.008(2) -0.004(3)
N2 0.046(3) 0.060(4) 0.055(3) -0.006(3) 0.001(2) -0.003(3)
N3 0.057(3) 0.063(4) 0.058(3) -0.008(3) 0.002(2) -0.001(3)
C1 0.038(3) 0.058(4) 0.055(3) 0.002(3) -0.001(2) 0.002(3)
C2 0.045(3) 0.062(5) 0.071(4) 0.003(3) -0.004(3) -0.001(3)
C3 0.052(4) 0.070(5) 0.077(4) 0.003(4) -0.001(4) -0.003(3)
C4 0.056(4) 0.079(6) 0.068(4) 0.007(4) 0.001(3) 0.000(4)
C5 0.051(3) 0.074(5) 0.058(3) 0.001(4) 0.003(3) 0.000(4)
C6 0.046(3) 0.059(4) 0.055(3) -0.002(3) -0.004(3) 0.003(3)
C7 0.045(3) 0.062(5) 0.063(4) -0.003(3) -0.001(3) 0.001(3)
C8 0.045(3) 0.053(4) 0.051(3) -0.002(3) -0.004(3) 0.005(3)
C9 0.046(3) 0.053(4) 0.053(3) 0.001(3) 0.001(3) 0.005(3)
C10 0.049(3) 0.057(5) 0.060(3) 0.004(3) -0.005(3) -0.001(3)
C11 0.042(3) 0.059(4) 0.059(3) 0.000(3) -0.006(3) 0.004(3)
C12 0.049(3) 0.055(4) 0.063(3) 0.000(3) -0.004(3) 0.004(3)
C13 0.052(4) 0.082(6) 0.064(4) 0.010(4) 0.000(3) 0.007(4)
C14 0.054(4) 0.076(6) 0.082(5) 0.011(4) 0.001(4) -0.007(4)
C15 0.058(4) 0.064(5) 0.083(4) 0.001(4) 0.001(3) -0.012(4)
C16 0.056(4) 0.064(5) 0.069(4) -0.003(4) -0.003(3) -0.004(4)
C17 0.081(5) 0.084(6) 0.058(4) -0.017(4) 0.015(4) -0.008(4)

loop_
_atom_type_symbol
_atom_type_description
_atom_type_scat_dispersion_real
_atom_type_scat_dispersion_imag
_atom_type_scat_source
C C 0.0181 0.0091 'International Tables Vol C Tables 4.2.6.8 and 6.1.1.4'
H H 0.0000 0.0000 'International Tables Vol C Tables 4.2.6.8 and 6.1.1.4'
N N 0.0311 0.0180 'International Tables Vol C Tables 4.2.6.8 and 6.1.1.4'
O O 0.0492 0.0322 'International Tables Vol C Tables 4.2.6.8 and 6.1.1.4'

loop_
_geom_angle_atom_site_label_1
_geom_angle_atom_site_label_2
_geom_angle_atom_site_label_3
_geom_angle
_geom_angle_site_symmetry_1
_geom_angle_site_symmetry_3
_geom_angle_publ_flag
C10 O1 C12 107.1(5) . . ?
C1 N2 H2 117.4 . . ?
C8 N2 H2 117.4 . . ?
C8 N2 C1 125.1(5) . . ?
C6 N3 C17 120.3(5) . . ?
C7 N3 C6 123.7(5) . . ?
C7 N3 C17 116.0(5) . . ?
N2 C1 C6 118.4(6) . . ?
C2 C1 N2 120.8(6) . . ?
C2 C1 C6 120.9(6) . . ?
C1 C2 H2A 120.0 . . ?
C1 C2 C3 120.1(6) . . ?
C3 C2 H2A 120.0 . . ?
C2 C3 H3 120.2 . . ?
C4 C3 C2 119.5(7) . . ?
C4 C3 H3 120.2 . . ?
C3 C4 H4 119.6 . . ?
C3 C4 C5 120.8(6) . . ?
C5 C4 H4 119.6 . . ?
C4 C5 H5 119.9 . . ?
C4 C5 C6 120.1(6) . . ?
C6 C5 H5 119.9 . . ?
N3 C6 C1 118.6(5) . . ?
C5 C6 N3 122.8(6) . . ?
C5 C6 C1 118.6(6) . . ?
O2 C7 N3 121.6(6) . . ?
O2 C7 C8 121.6(5) . . ?
N3 C7 C8 116.8(6) . . ?
N2 C8 C7 117.1(5) . . ?
N2 C8 C9 119.8(5) . . ?
C9 C8 C7 123.1(5) . . ?
C8 C9 C10 117.7(5) . . ?
C8 C9 C11 136.5(6) . . ?
C10 C9 C11 105.8(5) . . ?
O3 C10 O1 119.2(6) . . ?
O3 C10 C9 131.1(6) . . ?
O1 C10 C9 109.7(5) . . ?
C12 C11 C9 105.4(5) . . ?
C16 C11 C9 138.3(6) . . ?
C16 C11 C12 116.2(6) . . ?
O1 C12 C11 112.0(5) . . ?
C13 C12 O1 123.3(6) . . ?
C13 C12 C11 124.8(6) . . ?
C12 C13 H13 121.3 . . ?
C12 C13 C14 117.4(6) . . ?
C14 C13 H13 121.3 . . ?
C13 C14 H14 119.8 . . ?
C13 C14 C15 120.3(7) . . ?
C15 C14 H14 119.8 . . ?
C14 C15 H15 119.4 . . ?
C14 C15 C16 121.2(7) . . ?
C16 C15 H15 119.4 . . ?
C11 C16 C15 120.0(6) . . ?
C11 C16 H16 120.0 . . ?
C15 C16 H16 120.0 . . ?
N3 C17 H17A 109.5 . . ?
N3 C17 H17B 109.5 . . ?
N3 C17 H17C 109.5 . . ?
H17A C17 H17B 109.5 . . ?
H17A C17 H17C 109.5 . . ?
H17B C17 H17C 109.5 . . ?

loop_
_geom_bond_atom_site_label_1
_geom_bond_atom_site_label_2
_geom_bond_distance
_geom_bond_site_symmetry_2
_geom_bond_publ_flag
O3 C10 1.226(7) . ?
O2 C7 1.225(7) . ?
O1 C10 1.373(7) . ?
O1 C12 1.393(7) . ?
N2 H2 0.8800 . ?
N2 C1 1.387(7) . ?
N2 C8 1.348(7) . ?
N3 C6 1.395(8) . ?
N3 C7 1.379(7) . ?
N3 C17 1.474(8) . ?
C1 C2 1.382(8) . ?
C1 C6 1.397(8) . ?
C2 H2A 0.9500 . ?
C2 C3 1.384(8) . ?
C3 H3 0.9500 . ?
C3 C4 1.380(9) . ?
C4 H4 0.9500 . ?
C4 C5 1.389(9) . ?
C5 H5 0.9500 . ?
C5 C6 1.390(8) . ?
C7 C8 1.489(8) . ?
C8 C9 1.395(8) . ?
C9 C10 1.450(9) . ?
C9 C11 1.457(8) . ?
C11 C12 1.397(8) . ?
C11 C16 1.387(8) . ?
C12 C13 1.369(9) . ?
C13 H13 0.9500 . ?
C13 C14 1.374(10) . ?
C14 H14 0.9500 . ?
C14 C15 1.380(9) . ?
C15 H15 0.9500 . ?
C15 C16 1.392(9) . ?
C16 H16 0.9500 . ?
C17 H17A 0.9800 . ?
C17 H17B 0.9800 . ?
C17 H17C 0.9800 . ?

loop_
_geom_torsion_atom_site_label_1
_geom_torsion_atom_site_label_2
_geom_torsion_atom_site_label_3
_geom_torsion_atom_site_label_4
_geom_torsion
_geom_torsion_site_symmetry_1
_geom_torsion_site_symmetry_2
_geom_torsion_site_symmetry_3
_geom_torsion_site_symmetry_4
_geom_torsion_publ_flag
O2 C7 C8 N2 -176.9(5) . . . . ?
O2 C7 C8 C9 4.8(9) . . . . ?
O1 C12 C13 C14 -179.7(6) . . . . ?
N2 C1 C2 C3 179.2(5) . . . . ?
N2 C1 C6 N3 1.6(8) . . . . ?
N2 C1 C6 C5 -178.6(5) . . . . ?
N2 C8 C9 C10 -0.5(8) . . . . ?
N2 C8 C9 C11 -179.2(6) . . . . ?
N3 C7 C8 N2 3.3(8) . . . . ?
N3 C7 C8 C9 -175.0(5) . . . . ?
C1 N2 C8 C7 1.9(8) . . . . ?
C1 N2 C8 C9 -179.8(5) . . . . ?
C1 C2 C3 C4 -0.7(9) . . . . ?
C2 C1 C6 N3 -179.7(5) . . . . ?
C2 C1 C6 C5 0.1(9) . . . . ?
C2 C3 C4 C5 0.3(10) . . . . ?
C3 C4 C5 C6 0.3(9) . . . . ?
C4 C5 C6 N3 179.3(6) . . . . ?
C4 C5 C6 C1 -0.5(9) . . . . ?
C6 N3 C7 O2 174.0(6) . . . . ?
C6 N3 C7 C8 -6.2(8) . . . . ?
C6 C1 C2 C3 0.5(9) . . . . ?
C7 N3 C6 C1 3.8(9) . . . . ?
C7 N3 C6 C5 -176.0(6) . . . . ?
C7 C8 C9 C10 177.7(5) . . . . ?
C7 C8 C9 C11 -0.9(10) . . . . ?
C8 N2 C1 C2 176.8(5) . . . . ?
C8 N2 C1 C6 -4.4(8) . . . . ?
C8 C9 C10 O3 -1.2(10) . . . . ?
C8 C9 C10 O1 -180.0(5) . . . . ?
C8 C9 C11 C12 179.6(6) . . . . ?
C8 C9 C11 C16 -2.9(13) . . . . ?
C9 C11 C12 O1 -0.5(7) . . . . ?
C9 C11 C12 C13 179.8(6) . . . . ?
C9 C11 C16 C15 180.0(7) . . . . ?
C10 O1 C12 C11 -0.1(7) . . . . ?
C10 O1 C12 C13 179.6(6) . . . . ?
C10 C9 C11 C12 0.8(6) . . . . ?
C10 C9 C11 C16 178.4(7) . . . . ?
C11 C9 C10 O3 177.8(6) . . . . ?
C11 C9 C10 O1 -1.0(7) . . . . ?
C11 C12 C13 C14 0.0(10) . . . . ?
C12 O1 C10 O3 -178.3(5) . . . . ?
C12 O1 C10 C9 0.7(7) . . . . ?
C12 C11 C16 C15 -2.7(9) . . . . ?
C12 C13 C14 C15 -0.6(10) . . . . ?
C13 C14 C15 C16 -0.4(10) . . . . ?
C14 C15 C16 C11 2.2(10) . . . . ?
C16 C11 C12 O1 -178.6(5) . . . . ?
C16 C11 C12 C13 1.7(9) . . . . ?
C17 N3 C6 C1 -177.9(6) . . . . ?
C17 N3 C6 C5 2.3(9) . . . . ?
C17 N3 C7 O2 -4.3(9) . . . . ?
C17 N3 C7 C8 175.5(5) . . . . ?
